data_4110778
loop_
_publ_author_name
'C. Adam Dyker'
'Neil Burford'
'Michael D. Lumsden'
'Andreas Decken'

_publ_contact_author_address
;Department of Chemistry
University of New Brunswick
Fredericton, NB
E3B 6E2
Canada
;
_publ_contact_author_email adecken@unb.ca
_publ_contact_author_fax '(506) 453-4981'
_publ_contact_author_name 'Andreas Decken'
_publ_contact_author_phone '(506) 453-4875'
_publ_section_title
;
 Acycliccatena-Diphosphinodiphosphonium Dications [R3P-PR'-PR'-PR3]2+ or
 Bisphosphine-Diphosphenium Complexes
 [R3P\\rightarrowPR'-PR'\\leftarrowPR3]2+: Synthesis by Reductive P-P
 Coupling of [R3P-PR'Cl]+ and Phosphine Ligand Exchange
;
_journal_name_full 'Journal of the American Chemical Society'
_journal_page_first 9632
_journal_page_last 9633
_journal_paper_doi 10.1021/ja062972y
_journal_volume 128
_journal_year 2006
_chemical_formula_sum 'C50 H40 F6 O6 P4 S2'
_chemical_formula_weight 1038.82
_space_group_IT_number 14
_symmetry_cell_setting monoclinic
_symmetry_Int_Tables_number 14
_symmetry_space_group_name_Hall '-P 2yn'
_symmetry_space_group_name_H-M 'P 1 21/n 1'
_atom_sites_solution_hydrogens difmap
_atom_sites_solution_primary direct
_atom_sites_solution_secondary difmap
_audit_creation_method SHELXL-97
_cell_angle_alpha 90.00
_cell_angle_beta 113.120(6)
_cell_angle_gamma 90.00
_cell_formula_units_Z 2
_cell_length_a 10.942(4)
_cell_length_b 20.769(7)
_cell_length_c 11.462(4)
_cell_measurement_reflns_used 5098
_cell_measurement_temperature 173(1)
_cell_measurement_theta_max 28.11
_cell_measurement_theta_min 2.25
_cell_volume 2395.6(15)
_computing_cell_refinement 'Bruker SMART'
_computing_data_collection 'Bruker SMART'
_computing_data_reduction 'Bruker SAINT'
_computing_molecular_graphics 'Bruker SHELXTL'
_computing_publication_material 'Bruker SHELXTL'
_computing_structure_refinement 'SHELXL-97 (Sheldrick, 1997)'
_computing_structure_solution 'SHELXS-97 (Sheldrick, 1997)'
_diffrn_ambient_temperature 173(1)
_diffrn_measured_fraction_theta_full 0.972
_diffrn_measured_fraction_theta_max 0.972
_diffrn_measurement_device_type 'CCD area detector'
_diffrn_measurement_method 'phi and omega scans'
_diffrn_radiation_monochromator graphite
_diffrn_radiation_probe x-ray
_diffrn_radiation_type MoK\a
_diffrn_radiation_wavelength 0.71073
_diffrn_reflns_av_R_equivalents 0.0239
_diffrn_reflns_av_sigmaI/netI 0.0255
_diffrn_reflns_limit_h_max 12
_diffrn_reflns_limit_h_min -14
_diffrn_reflns_limit_k_max 26
_diffrn_reflns_limit_k_min -26
_diffrn_reflns_limit_l_max 13
_diffrn_reflns_limit_l_min -14
_diffrn_reflns_number 16121
_diffrn_reflns_theta_full 27.50
_diffrn_reflns_theta_max 27.50
_diffrn_reflns_theta_min 1.96
_diffrn_source 'fine-focus sealed tube'
_diffrn_source_type 'Bruker AXS SMART1000/P4'
_diffrn_standards_decay_% 0
_diffrn_standards_interval_count 0
_diffrn_standards_interval_time 0
_diffrn_standards_number 0
_exptl_absorpt_coefficient_mu 0.318
_exptl_absorpt_correction_type multi-scan
_exptl_absorpt_process_details 'SADABS (Sheldrick, 1997b)'
_exptl_crystal_colour Colourless
_exptl_crystal_density_diffrn 1.440
_exptl_crystal_description Plate
_exptl_crystal_F_000 1068
_exptl_crystal_size_max 0.45
_exptl_crystal_size_mid 0.275
_exptl_crystal_size_min 0.075
_refine_diff_density_max 1.913
_refine_diff_density_min -0.409
_refine_diff_density_rms 0.074
_refine_ls_extinction_method none
_refine_ls_goodness_of_fit_ref 1.087
_refine_ls_hydrogen_treatment refall
_refine_ls_matrix_type full
_refine_ls_number_parameters 387
_refine_ls_number_reflns 5349
_refine_ls_number_restraints 0
_refine_ls_restrained_S_all 1.087
_refine_ls_R_factor_all 0.0635
_refine_ls_R_factor_gt 0.0499
_refine_ls_shift/su_max 0.000
_refine_ls_shift/su_mean 0.000
_refine_ls_structure_factor_coef Fsqd
_refine_ls_weighting_details 'calc w=1/[\s^2^(Fo^2^)+(0.0783P)^2^+1.6974P] where P=(Fo^2^+2Fc^2^)/3'
_refine_ls_weighting_scheme calc
_refine_ls_wR_factor_gt 0.1378
_refine_ls_wR_factor_ref 0.1450
_reflns_number_gt 4344
_reflns_number_total 5349
_reflns_threshold_expression 'I > 2\s(I)'
_cod_data_source_file ja062972ysi20060428_102001.cif
_cod_data_source_block nb060144
_cod_original_cell_volume 2395.7(15)
_cod_original_sg_symbol_H-M 'P 21/n'
_cod_database_code 4110778

loop_
_symmetry_equiv_pos_as_xyz
'x, y, z'
'-x+1/2, y+1/2, -z+1/2'
'-x, -y, -z'
'x-1/2, -y-1/2, z-1/2'

loop_
_atom_site_label
_atom_site_type_symbol
_atom_site_fract_x
_atom_site_fract_y
_atom_site_fract_z
_atom_site_U_iso_or_equiv
_atom_site_adp_type
_atom_site_occupancy
_atom_site_symmetry_multiplicity
_atom_site_calc_flag
P1 P 0.42142(6) 0.04793(3) 0.67226(5) 0.02429(15) Uani 1 1 d
P2 P 0.51893(6) 0.05094(3) 0.53144(5) 0.02511(16) Uani 1 1 d
C1 C 0.3103(2) 0.11555(11) 0.6341(2) 0.0274(5) Uani 1 1 d
C2 C 0.2592(2) 0.14278(12) 0.5132(2) 0.0322(5) Uani 1 1 d
C3 C 0.1696(3) 0.19324(13) 0.4879(3) 0.0392(6) Uani 1 1 d
C4 C 0.1309(3) 0.21631(13) 0.5818(3) 0.0426(7) Uani 1 1 d
C5 C 0.1823(3) 0.18985(13) 0.7020(3) 0.0405(6) Uani 1 1 d
C6 C 0.2718(3) 0.13929(12) 0.7295(3) 0.0341(5) Uani 1 1 d
C7 C 0.3291(2) -0.02447(11) 0.6651(2) 0.0260(4) Uani 1 1 d
C8 C 0.1911(2) -0.02347(12) 0.6232(2) 0.0323(5) Uani 1 1 d
C9 C 0.1222(3) -0.08081(14) 0.6102(3) 0.0406(6) Uani 1 1 d
C10 C 0.1899(3) -0.13878(14) 0.6392(3) 0.0425(6) Uani 1 1 d
C11 C 0.3270(3) -0.13993(13) 0.6826(3) 0.0370(6) Uani 1 1 d
C12 C 0.3978(2) -0.08330(11) 0.6954(2) 0.0297(5) Uani 1 1 d
C13 C 0.5491(2) 0.06100(11) 0.8278(2) 0.0282(5) Uani 1 1 d
C14 C 0.5963(2) 0.01309(13) 0.9186(2) 0.0331(5) Uani 1 1 d
C15 C 0.7059(3) 0.02500(15) 1.0306(3) 0.0397(6) Uani 1 1 d
C16 C 0.7677(3) 0.08386(15) 1.0508(3) 0.0418(6) Uani 1 1 d
C17 C 0.7216(3) 0.13196(14) 0.9621(3) 0.0426(6) Uani 1 1 d
C18 C 0.6120(3) 0.12130(13) 0.8501(3) 0.0357(5) Uani 1 1 d
C19 C 0.6940(2) 0.04827(11) 0.6385(2) 0.0286(5) Uani 1 1 d
C20 C 0.7580(2) -0.00316(13) 0.7171(3) 0.0349(5) Uani 1 1 d
C21 C 0.8909(3) 0.00326(16) 0.8013(3) 0.0446(7) Uani 1 1 d
C22 C 0.9569(3) 0.06053(16) 0.8061(3) 0.0472(7) Uani 1 1 d
C23 C 0.8938(3) 0.11046(16) 0.7269(3) 0.0455(7) Uani 1 1 d
C24 C 0.7628(3) 0.10512(13) 0.6435(3) 0.0346(5) Uani 1 1 d
S S 0.27943(6) 0.18167(3) 0.10649(7) 0.03696(18) Uani 1 1 d
O1 O 0.3256(3) 0.15874(13) 0.2351(2) 0.0683(7) Uani 1 1 d
O2 O 0.2587(3) 0.13152(12) 0.0146(3) 0.0665(7) Uani 1 1 d
O3 O 0.3410(3) 0.23804(12) 0.0866(3) 0.0824(9) Uani 1 1 d
C25 C 0.1126(3) 0.20807(14) 0.0783(3) 0.0461(7) Uani 1 1 d
F1 F 0.0392(2) 0.16112(11) 0.0931(3) 0.0956(9) Uani 1 1 d
F2 F 0.1110(2) 0.25402(10) 0.1575(2) 0.0713(6) Uani 1 1 d
F3 F 0.0499(3) 0.23077(15) -0.0382(2) 0.0997(9) Uani 1 1 d
H2 H 0.288(3) 0.1304(14) 0.447(3) 0.041(8) Uiso 1 1 d
H3 H 0.133(3) 0.2109(14) 0.412(3) 0.037(8) Uiso 1 1 d
H4 H 0.071(3) 0.2500(17) 0.564(3) 0.051(9) Uiso 1 1 d
H5 H 0.158(3) 0.2024(14) 0.772(3) 0.041(8) Uiso 1 1 d
H6 H 0.305(3) 0.1212(14) 0.808(3) 0.037(8) Uiso 1 1 d
H8 H 0.146(3) 0.0144(15) 0.599(3) 0.039(8) Uiso 1 1 d
H9 H 0.027(3) -0.0800(16) 0.590(3) 0.050(9) Uiso 1 1 d
H10 H 0.142(3) -0.1801(15) 0.632(3) 0.043(8) Uiso 1 1 d
H11 H 0.369(3) -0.1771(14) 0.702(3) 0.035(7) Uiso 1 1 d
H12 H 0.493(3) -0.0832(12) 0.728(2) 0.026(6) Uiso 1 1 d
H14 H 0.551(3) -0.0270(15) 0.905(3) 0.032(7) Uiso 1 1 d
H15 H 0.740(4) -0.0103(17) 1.093(3) 0.058(10) Uiso 1 1 d
H16 H 0.842(3) 0.0915(15) 1.125(3) 0.049(9) Uiso 1 1 d
H17 H 0.769(3) 0.1737(17) 0.971(3) 0.055(9) Uiso 1 1 d
H18 H 0.587(3) 0.1502(15) 0.787(3) 0.041(8) Uiso 1 1 d
H20 H 0.724(3) -0.0421(15) 0.716(3) 0.040(8) Uiso 1 1 d
H21 H 0.924(3) -0.0279(16) 0.851(3) 0.045(9) Uiso 1 1 d
H22 H 1.039(4) 0.0649(17) 0.858(3) 0.053(9) Uiso 1 1 d
H23 H 0.932(3) 0.1480(17) 0.718(3) 0.051(9) Uiso 1 1 d
H24 H 0.714(3) 0.1407(16) 0.587(3) 0.049(9) Uiso 1 1 d

loop_
_atom_site_aniso_label
_atom_site_aniso_U_11
_atom_site_aniso_U_22
_atom_site_aniso_U_33
_atom_site_aniso_U_23
_atom_site_aniso_U_13
_atom_site_aniso_U_12
P1 0.0296(3) 0.0198(3) 0.0273(3) 0.0000(2) 0.0153(2) 0.0017(2)
P2 0.0267(3) 0.0231(3) 0.0271(3) -0.0008(2) 0.0124(2) 0.0005(2)
C1 0.0288(11) 0.0213(10) 0.0350(12) -0.0021(9) 0.0157(10) 0.0002(8)
C2 0.0349(12) 0.0277(12) 0.0347(13) -0.0022(10) 0.0143(10) 0.0014(10)
C3 0.0362(13) 0.0316(13) 0.0458(16) 0.0044(12) 0.0120(12) 0.0067(11)
C4 0.0348(13) 0.0256(12) 0.069(2) -0.0018(12) 0.0222(13) 0.0046(10)
C5 0.0440(14) 0.0282(12) 0.0623(18) -0.0073(12) 0.0349(14) 0.0005(10)
C6 0.0428(14) 0.0263(12) 0.0421(14) -0.0004(11) 0.0263(12) 0.0015(10)
C7 0.0322(11) 0.0236(10) 0.0241(11) -0.0003(8) 0.0131(9) -0.0019(9)
C8 0.0326(12) 0.0305(13) 0.0319(13) 0.0035(10) 0.0105(10) 0.0008(10)
C9 0.0320(13) 0.0427(15) 0.0411(15) 0.0022(12) 0.0081(11) -0.0088(11)
C10 0.0497(15) 0.0325(13) 0.0454(15) 0.0012(12) 0.0188(13) -0.0127(12)
C11 0.0475(15) 0.0244(12) 0.0401(14) 0.0035(10) 0.0184(12) -0.0004(11)
C12 0.0363(12) 0.0253(11) 0.0293(12) 0.0033(9) 0.0147(10) 0.0023(9)
C13 0.0283(11) 0.0309(12) 0.0285(11) -0.0050(9) 0.0143(9) -0.0010(9)
C14 0.0356(12) 0.0372(13) 0.0303(12) -0.0002(10) 0.0172(10) -0.0018(10)
C15 0.0373(13) 0.0485(16) 0.0333(14) 0.0019(12) 0.0140(11) 0.0037(12)
C16 0.0331(13) 0.0558(18) 0.0342(14) -0.0094(12) 0.0106(11) -0.0003(12)
C17 0.0389(14) 0.0408(15) 0.0464(16) -0.0127(12) 0.0149(12) -0.0074(12)
C18 0.0403(13) 0.0301(13) 0.0347(13) -0.0024(11) 0.0126(11) -0.0017(10)
C19 0.0263(10) 0.0311(12) 0.0294(11) -0.0046(9) 0.0120(9) -0.0006(9)
C20 0.0321(12) 0.0322(13) 0.0407(14) -0.0056(11) 0.0147(11) -0.0032(10)
C21 0.0342(13) 0.0479(17) 0.0463(16) 0.0011(14) 0.0101(12) 0.0089(12)
C22 0.0252(12) 0.0613(19) 0.0477(16) -0.0146(14) 0.0065(12) -0.0055(12)
C23 0.0365(14) 0.0499(17) 0.0529(17) -0.0096(14) 0.0206(13) -0.0142(13)
C24 0.0363(12) 0.0346(13) 0.0360(13) -0.0042(11) 0.0176(11) -0.0065(10)
S 0.0347(3) 0.0305(3) 0.0462(4) 0.0012(3) 0.0164(3) 0.0009(2)
O1 0.0608(14) 0.0818(18) 0.0516(14) 0.0144(13) 0.0106(11) 0.0207(13)
O2 0.0762(16) 0.0577(14) 0.0720(16) -0.0181(12) 0.0360(14) 0.0071(12)
O3 0.0711(17) 0.0446(13) 0.156(3) 0.0104(16) 0.0712(19) -0.0082(12)
C25 0.0415(14) 0.0387(15) 0.0557(18) -0.0007(13) 0.0163(13) 0.0015(12)
F1 0.0537(12) 0.0637(14) 0.181(3) -0.0041(16) 0.0584(16) -0.0148(10)
F2 0.0741(13) 0.0554(12) 0.0994(17) -0.0183(11) 0.0502(13) 0.0069(10)
F3 0.0750(15) 0.129(2) 0.0707(15) 0.0189(15) 0.0020(12) 0.0462(16)

loop_
_atom_type_symbol
_atom_type_description
_atom_type_scat_dispersion_real
_atom_type_scat_dispersion_imag
_atom_type_scat_source
C C 0.0033 0.0016 'International Tables Vol C Tables 4.2.6.8 and 6.1.1.4'
H H 0.0000 0.0000 'International Tables Vol C Tables 4.2.6.8 and 6.1.1.4'
O O 0.0106 0.0060 'International Tables Vol C Tables 4.2.6.8 and 6.1.1.4'
F F 0.0171 0.0103 'International Tables Vol C Tables 4.2.6.8 and 6.1.1.4'
P P 0.1023 0.0942 'International Tables Vol C Tables 4.2.6.8 and 6.1.1.4'
S S 0.1246 0.1234 'International Tables Vol C Tables 4.2.6.8 and 6.1.1.4'

loop_
_geom_angle_atom_site_label_1
_geom_angle_atom_site_label_2
_geom_angle_atom_site_label_3
_geom_angle
_geom_angle_site_symmetry_1
_geom_angle_site_symmetry_3
C7 P1 C1 109.21(11) . .
C7 P1 C13 112.02(11) . .
C1 P1 C13 108.10(11) . .
C7 P1 P2 113.93(8) . .
C1 P1 P2 105.62(8) . .
C13 P1 P2 107.63(8) . .
C19 P2 P2 101.65(8) . 3_656
C19 P2 P1 100.62(8) . .
P2 P2 P1 97.20(4) 3_656 .
C2 C1 C6 120.3(2) . .
C2 C1 P1 121.85(18) . .
C6 C1 P1 117.77(19) . .
C3 C2 C1 119.3(2) . .
C3 C2 H2 117.4(18) . .
C1 C2 H2 123.2(18) . .
C2 C3 C4 120.3(3) . .
C2 C3 H3 122(2) . .
C4 C3 H3 117.2(19) . .
C5 C4 C3 120.5(2) . .
C5 C4 H4 120(2) . .
C3 C4 H4 120(2) . .
C4 C5 C6 120.2(3) . .
C4 C5 H5 125.5(18) . .
C6 C5 H5 114.2(18) . .
C5 C6 C1 119.3(3) . .
C5 C6 H6 120.6(19) . .
C1 C6 H6 120.0(19) . .
C8 C7 C12 120.0(2) . .
C8 C7 P1 121.15(18) . .
C12 C7 P1 118.73(18) . .
C9 C8 C7 119.6(2) . .
C9 C8 H8 120.1(19) . .
C7 C8 H8 120.2(19) . .
C10 C9 C8 120.3(2) . .
C10 C9 H9 120(2) . .
C8 C9 H9 120(2) . .
C11 C10 C9 120.3(2) . .
C11 C10 H10 118.5(18) . .
C9 C10 H10 121.2(18) . .
C10 C11 C12 120.4(3) . .
C10 C11 H11 119.4(19) . .
C12 C11 H11 120.1(19) . .
C11 C12 C7 119.3(2) . .
C11 C12 H12 121.4(16) . .
C7 C12 H12 119.2(16) . .
C14 C13 C18 119.5(2) . .
C14 C13 P1 123.42(19) . .
C18 C13 P1 116.67(19) . .
C13 C14 C15 119.8(2) . .
C13 C14 H14 119.1(17) . .
C15 C14 H14 121.0(17) . .
C16 C15 C14 120.2(3) . .
C16 C15 H15 121(2) . .
C14 C15 H15 118(2) . .
C15 C16 C17 120.7(3) . .
C15 C16 H16 120(2) . .
C17 C16 H16 119(2) . .
C16 C17 C18 120.1(3) . .
C16 C17 H17 122(2) . .
C18 C17 H17 117(2) . .
C17 C18 C13 119.7(3) . .
C17 C18 H18 121(2) . .
C13 C18 H18 119(2) . .
C24 C19 C20 119.8(2) . .
C24 C19 P2 114.23(19) . .
C20 C19 P2 125.84(18) . .
C19 C20 C21 119.6(3) . .
C19 C20 H20 126(2) . .
C21 C20 H20 114(2) . .
C22 C21 C20 119.6(3) . .
C22 C21 H21 124(2) . .
C20 C21 H21 117(2) . .
C23 C22 C21 120.3(3) . .
C23 C22 H22 119(2) . .
C21 C22 H22 120(2) . .
C22 C23 C24 120.9(3) . .
C22 C23 H23 126(2) . .
C24 C23 H23 113(2) . .
C23 C24 C19 119.7(3) . .
C23 C24 H24 122.9(19) . .
C19 C24 H24 117.4(19) . .
O3 S O2 115.57(18) . .
O3 S O1 116.19(19) . .
O2 S O1 113.73(16) . .
O3 S C25 103.37(15) . .
O2 S C25 103.36(15) . .
O1 S C25 101.96(15) . .
F1 C25 F2 105.8(3) . .
F1 C25 F3 107.0(3) . .
F2 C25 F3 107.1(3) . .
F1 C25 S 112.1(2) . .
F2 C25 S 112.4(2) . .
F3 C25 S 112.0(2) . .

loop_
_geom_bond_atom_site_label_1
_geom_bond_atom_site_label_2
_geom_bond_distance
_geom_bond_site_symmetry_2
P1 C7 1.795(2) .
P1 C1 1.796(2) .
P1 C13 1.802(2) .
P1 P2 2.2583(10) .
P2 C19 1.826(2) .
P2 P2 2.2214(13) 3_656
C1 C2 1.395(3) .
C1 C6 1.406(3) .
C2 C3 1.386(4) .
C2 H2 0.96(3) .
C3 C4 1.388(4) .
C3 H3 0.88(3) .
C4 C5 1.381(4) .
C4 H4 0.93(4) .
C5 C6 1.385(4) .
C5 H5 0.98(3) .
C6 H6 0.91(3) .
C7 C8 1.394(3) .
C7 C12 1.405(3) .
C8 C9 1.386(4) .
C8 H8 0.91(3) .
C9 C10 1.384(4) .
C9 H9 0.97(3) .
C10 C11 1.383(4) .
C10 H10 0.99(3) .
C11 C12 1.384(4) .
C11 H11 0.88(3) .
C12 H12 0.96(3) .
C13 C14 1.385(4) .
C13 C18 1.404(3) .
C14 C15 1.392(4) .
C14 H14 0.95(3) .
C15 C16 1.372(4) .
C15 H15 0.99(4) .
C16 C17 1.372(4) .
C16 H16 0.93(3) .
C17 C18 1.388(4) .
C17 H17 1.00(4) .
C18 H18 0.89(3) .
C19 C24 1.390(3) .
C19 C20 1.396(4) .
C20 C21 1.401(4) .
C20 H20 0.89(3) .
C21 C22 1.381(5) .
C21 H21 0.84(3) .
C22 C23 1.372(5) .
C22 H22 0.87(4) .
C23 C24 1.380(4) .
C23 H23 0.91(4) .
C24 H24 0.99(3) .
S O3 1.413(2) .
S O2 1.435(2) .
S O1 1.439(3) .
S C25 1.809(3) .
C25 F1 1.316(4) .
C25 F2 1.323(4) .
C25 F3 1.325(4) .
